data_7012214
loop_
_publ_author_name
'Veroni, Irene'
'Rontoyianni, Aliki'
'Mitsopoulou, Christiana A.'

_publ_section_title
;
 Synthesis and characterization of a novel complex:
 Mo(CO)4[2-(2'pyridyl)quinoxaline]. An insight based on experimental
 and theoretical data
;
_journal_issue 2
_journal_name_full 'Dalton Transactions'
_journal_page_first 255
_journal_paper_doi 10.1039/b208769c
_journal_year 2003
_chemical_formula_sum 'C17 H9 Mo N3 O4'
_chemical_formula_weight 415.21
_chemical_name_systematic
; 
? 
;
_space_group_IT_number 14
_symmetry_cell_setting monoclinic
_symmetry_space_group_name_Hall '-P 2yn'
_symmetry_space_group_name_H-M 'P 1 21/n 1'
_atom_sites_solution_hydrogens difmap
_atom_sites_solution_primary direct
_atom_sites_solution_secondary difmap
_audit_creation_method SHELXL-97
_cell_angle_alpha 90.00
_cell_angle_beta 102.604(15)
_cell_angle_gamma 90.00
_cell_formula_units_Z 4
_cell_length_a 9.621(4)
_cell_length_b 16.748(7)
_cell_length_c 10.343(4)
_cell_measurement_reflns_used 36
_cell_measurement_temperature 293(2)
_cell_measurement_theta_max 40
_cell_measurement_theta_min 20
_cell_volume 1626.4(12)
_computing_cell_refinement 'Single crystal 1.2(Crystal Logic)'
_computing_data_collection 'Single crystal 1.2(Crystal Logic)'
_computing_data_reduction 'Reduce(UCLA crystallographic package)'
_computing_molecular_graphics ORTEP
_computing_structure_refinement 'SHELXL-97 (Sheldrick, 1997)'
_computing_structure_solution 'SHELXS-97 (Sheldrick, 1990)'
_diffrn_ambient_temperature 293(2)
_diffrn_measured_fraction_theta_full 0.996
_diffrn_measured_fraction_theta_max 0.996
_diffrn_measurement_device_type 'Syntex 4 circle diffractometer'
_diffrn_measurement_method &#x00E8;-2&#x00E8;
_diffrn_radiation_monochromator graphite
_diffrn_radiation_source 'Rotating anode'
_diffrn_radiation_type CuK\a
_diffrn_radiation_wavelength 1.54184
_diffrn_reflns_av_R_equivalents 0.0310
_diffrn_reflns_av_sigmaI/netI 0.0414
_diffrn_reflns_limit_h_max 7
_diffrn_reflns_limit_h_min -10
_diffrn_reflns_limit_k_max 18
_diffrn_reflns_limit_k_min -17
_diffrn_reflns_limit_l_max 11
_diffrn_reflns_limit_l_min -6
_diffrn_reflns_number 2458
_diffrn_reflns_theta_full 58.50
_diffrn_reflns_theta_max 58.50
_diffrn_reflns_theta_min 5.12
_diffrn_standards_decay_% -10.1
_diffrn_standards_interval_count 97
_diffrn_standards_interval_time 35min
_diffrn_standards_number 3
_exptl_absorpt_coefficient_mu 6.854
_exptl_absorpt_correction_type 'not measured'
_exptl_crystal_colour 'deep purple'
_exptl_crystal_density_diffrn 1.696
_exptl_crystal_density_method 'not measured'
_exptl_crystal_description prismatic
_exptl_crystal_F_000 824
_exptl_crystal_size_max 0.68
_exptl_crystal_size_mid 0.16
_exptl_crystal_size_min 0.08
_refine_diff_density_max 1.267
_refine_diff_density_min -0.985
_refine_diff_density_rms 0.122
_refine_ls_extinction_method none
_refine_ls_goodness_of_fit_ref 1.100
_refine_ls_hydrogen_treatment mixed
_refine_ls_matrix_type full
_refine_ls_number_parameters 262
_refine_ls_number_reflns 2310
_refine_ls_number_restraints 0
_refine_ls_restrained_S_all 1.100
_refine_ls_R_factor_all 0.0508
_refine_ls_R_factor_gt 0.0491
_refine_ls_shift/su_max 0.019
_refine_ls_shift/su_mean 0.004
_refine_ls_structure_factor_coef Fsqd
_refine_ls_weighting_details 'w=1/[\s^2^(Fo^2^)+(0.0920P)^2^+2.6868P] where P=(Fo^2^+2Fc^2^)/3'
_refine_ls_weighting_scheme calc
_refine_ls_wR_factor_gt 0.1385
_refine_ls_wR_factor_ref 0.1409
_reflns_number_gt 2182
_reflns_number_total 2310
_reflns_threshold_expression >2sigma(I)
_cod_data_source_file b208769c.txt
_cod_data_source_block mits
_cod_depositor_comments
;
The following automatic conversions were performed:

'_refine_ls_weighting_scheme' value 'calc
w=1/[\s^2^(Fo^2^)+(0.0920P)^2^+2.6868P] where P=(Fo^2^+2Fc^2^)/3' was
changed to 'calc'. New tag '_refine_ls_weighting_details' was
created. The value of the new tag was set to
'w=1/[\s^2^(Fo^2^)+(0.0920P)^2^+2.6868P] where P=(Fo^2^+2Fc^2^)/3'.

Automatic conversion script
Id: cif_fix_values 3143 2015-03-26 13:38:13Z robertas 
;
_cod_original_sg_symbol_H-M P21/n
_cod_database_code 7012214

loop_
_symmetry_equiv_pos_as_xyz
'x, y, z'
'x+1/2, -y+1/2, z+1/2'
'-x, -y, -z'
'-x-1/2, y-1/2, -z-1/2'

loop_
_atom_site_label
_atom_site_type_symbol
_atom_site_fract_x
_atom_site_fract_y
_atom_site_fract_z
_atom_site_U_iso_or_equiv
_atom_site_adp_type
_atom_site_occupancy
_atom_site_calc_flag
_atom_site_refinement_flags
_atom_site_disorder_assembly
_atom_site_disorder_group
Mo Mo 0.01560(4) 0.18512(2) 0.13763(4) 0.0409(3) Uani 1 d . . .
N1' N 0.2227(4) 0.1443(2) 0.0999(4) 0.0426(10) Uani 1 d . . .
N1 N 0.1353(4) 0.1202(2) 0.3250(4) 0.0422(10) Uani 1 d . . .
N4 N 0.3042(6) 0.0303(4) 0.5340(6) 0.0700(15) Uani 1 d . . .
C2 C 0.2582(5) 0.0880(3) 0.3158(5) 0.0451(12) Uani 1 d . . .
C2' C 0.3115(5) 0.1014(3) 0.1953(5) 0.0453(12) Uani 1 d . . .
C3 C 0.3394(7) 0.0428(4) 0.4211(7) 0.0635(17) Uani 1 d . . .
C3' C 0.4432(6) 0.0759(4) 0.1777(8) 0.0593(16) Uani 1 d . . .
C4' C 0.4859(7) 0.0931(4) 0.0631(8) 0.0680(19) Uani 1 d . . .
C5 C 0.1339(8) 0.0532(4) 0.6670(7) 0.0680(18) Uani 1 d . . .
C5' C 0.3964(7) 0.1349(4) -0.0358(7) 0.0649(16) Uani 1 d . . .
C6 C 0.0120(9) 0.0876(4) 0.6841(7) 0.0714(19) Uani 1 d . . .
C6' C 0.2675(7) 0.1596(4) -0.0120(7) 0.0582(15) Uani 1 d . . .
C7 C -0.0712(9) 0.1324(5) 0.5821(8) 0.0720(19) Uani 1 d . . .
C8 C -0.0318(7) 0.1427(4) 0.4665(7) 0.0618(16) Uani 1 d . . .
C9 C 0.0939(6) 0.1099(3) 0.4434(5) 0.0458(12) Uani 1 d . . .
C10 C 0.1800(6) 0.0645(3) 0.5483(6) 0.0546(14) Uani 1 d . . .
C11 C -0.0494(6) 0.2307(4) -0.0379(7) 0.0587(15) Uani 1 d . . .
C12 C -0.1686(5) 0.2197(4) 0.1731(6) 0.0524(14) Uani 1 d . . .
C13 C -0.0913(6) 0.0853(3) 0.0604(6) 0.0502(13) Uani 1 d . . .
C14 C 0.0906(6) 0.2953(4) 0.2029(7) 0.0570(15) Uani 1 d . . .
O1 O -0.0879(6) 0.2547(3) -0.1457(5) 0.0882(15) Uani 1 d . . .
O2 O -0.2766(5) 0.2409(3) 0.1876(5) 0.0810(14) Uani 1 d . . .
O3 O -0.1612(5) 0.0344(3) 0.0111(5) 0.0767(13) Uani 1 d . . .
O4 O 0.1191(6) 0.3595(3) 0.2330(7) 0.0937(18) Uani 1 d . . .
H3' H 0.493(8) 0.053(4) 0.236(7) 0.07(2) Uiso 1 d . . .
H3 H 0.423(9) 0.017(5) 0.412(7) 0.08(2) Uiso 1 d . . .
H4' H 0.572(9) 0.081(5) 0.050(7) 0.08(2) Uiso 1 d . . .
H5 H 0.199(8) 0.022(5) 0.739(7) 0.08(2) Uiso 1 d . . .
H6 H -0.015(7) 0.089(4) 0.768(7) 0.067(19) Uiso 1 d . . .
H5' H 0.426(7) 0.148(4) -0.128(6) 0.063(17) Uiso 1 d . . .
H6' H 0.206(9) 0.181(4) -0.087(8) 0.07(2) Uiso 1 d . . .
H7 H -0.134(7) 0.152(4) 0.608(6) 0.049(17) Uiso 1 d . . .
H8 H -0.086(8) 0.167(4) 0.412(7) 0.06(2) Uiso 1 d . . .

loop_
_atom_site_aniso_label
_atom_site_aniso_U_11
_atom_site_aniso_U_22
_atom_site_aniso_U_33
_atom_site_aniso_U_23
_atom_site_aniso_U_13
_atom_site_aniso_U_12
Mo 0.0289(4) 0.0347(3) 0.0543(4) 0.00145(15) -0.0015(2) 0.00494(14)
N1' 0.031(2) 0.039(2) 0.056(3) -0.0026(19) 0.0042(19) -0.0013(18)
N1 0.033(2) 0.038(2) 0.052(2) 0.0009(19) 0.0001(18) -0.0006(18)
N4 0.057(3) 0.078(4) 0.067(3) 0.015(3) -0.004(3) 0.015(3)
C2 0.032(3) 0.041(3) 0.056(3) -0.001(2) -0.005(2) 0.000(2)
C2' 0.030(3) 0.036(3) 0.064(3) -0.006(2) -0.003(2) -0.001(2)
C3 0.044(3) 0.071(4) 0.068(4) 0.011(3) -0.005(3) 0.021(3)
C3' 0.031(3) 0.062(4) 0.078(4) -0.004(3) -0.003(3) 0.005(3)
C4' 0.036(3) 0.065(4) 0.104(6) -0.013(4) 0.019(4) 0.000(3)
C5 0.080(5) 0.061(4) 0.057(4) 0.007(3) 0.003(3) -0.005(4)
C5' 0.052(4) 0.067(4) 0.080(4) 0.000(3) 0.023(3) 0.003(3)
C6 0.095(6) 0.064(4) 0.058(4) -0.005(3) 0.022(4) -0.016(4)
C6' 0.046(3) 0.054(3) 0.070(4) 0.002(3) 0.004(3) -0.001(3)
C7 0.072(5) 0.071(5) 0.080(5) -0.004(4) 0.031(4) 0.004(4)
C8 0.054(4) 0.060(4) 0.069(4) 0.001(3) 0.008(3) 0.005(3)
C9 0.042(3) 0.037(3) 0.055(3) -0.003(2) 0.004(2) -0.006(2)
C10 0.054(3) 0.051(3) 0.052(3) 0.000(3) -0.003(3) -0.008(3)
C11 0.049(3) 0.048(3) 0.073(4) 0.006(3) 0.000(3) 0.014(3)
C12 0.026(3) 0.054(4) 0.075(4) -0.008(3) 0.008(2) 0.010(2)
C13 0.037(3) 0.046(3) 0.060(3) 0.000(3) -0.006(2) 0.005(3)
C14 0.044(3) 0.043(4) 0.083(4) -0.002(3) 0.011(3) 0.001(3)
O1 0.097(4) 0.086(4) 0.074(3) 0.031(3) 0.001(3) 0.031(3)
O2 0.044(3) 0.092(4) 0.104(4) -0.014(3) 0.010(2) 0.018(2)
O3 0.056(3) 0.059(3) 0.107(4) -0.016(3) -0.001(2) -0.013(2)
O4 0.091(4) 0.052(3) 0.146(5) -0.025(3) 0.043(4) -0.015(3)

loop_
_atom_type_symbol
_atom_type_description
_atom_type_scat_dispersion_real
_atom_type_scat_dispersion_imag
_atom_type_scat_source
C C 0.0181 0.0091 'International Tables Vol C Tables 4.2.6.8 and 6.1.1.4'
H H 0.0000 0.0000 'International Tables Vol C Tables 4.2.6.8 and 6.1.1.4'
N N 0.0311 0.0180 'International Tables Vol C Tables 4.2.6.8 and 6.1.1.4'
O O 0.0492 0.0322 'International Tables Vol C Tables 4.2.6.8 and 6.1.1.4'
Mo Mo -0.0483 2.7339 'International Tables Vol C Tables 4.2.6.8 and 6.1.1.4'

loop_
_geom_angle_atom_site_label_1
_geom_angle_atom_site_label_2
_geom_angle_atom_site_label_3
_geom_angle
_geom_angle_site_symmetry_1
_geom_angle_site_symmetry_3
_geom_angle_publ_flag
C11 Mo C12 86.5(3) . . ?
C11 Mo C13 85.7(2) . . ?
C12 Mo C13 85.2(2) . . ?
C11 Mo C14 88.4(3) . . ?
C12 Mo C14 86.6(2) . . ?
C13 Mo C14 170.2(2) . . ?
C11 Mo N1' 94.3(2) . . ?
C12 Mo N1' 179.0(2) . . ?
C13 Mo N1' 94.25(19) . . ?
C14 Mo N1' 94.0(2) . . ?
C11 Mo N1 166.7(2) . . ?
C12 Mo N1 106.7(2) . . ?
C13 Mo N1 93.43(19) . . ?
C14 Mo N1 94.1(2) . . ?
N1' Mo N1 72.48(15) . . ?
C6' N1' C2' 117.1(5) . . ?
C6' N1' Mo 124.1(4) . . ?
C2' N1' Mo 118.8(3) . . ?
C2 N1 C9 116.7(4) . . ?
C2 N1 Mo 115.0(3) . . ?
C9 N1 Mo 128.3(3) . . ?
C3 N4 C10 115.8(5) . . ?
N1 C2 C3 121.0(5) . . ?
N1 C2 C2' 118.9(5) . . ?
C3 C2 C2' 120.0(5) . . ?
N1' C2' C3' 121.0(6) . . ?
N1' C2' C2 114.6(4) . . ?
C3' C2' C2 124.3(5) . . ?
N4 C3 C2 124.7(6) . . ?
C4' C3' C2' 120.3(6) . . ?
C3' C4' C5' 119.6(6) . . ?
C6 C5 C10 120.3(7) . . ?
C4' C5' C6' 117.5(7) . . ?
C5 C6 C7 120.1(7) . . ?
N1' C6' C5' 124.4(6) . . ?
C8 C7 C6 121.0(8) . . ?
C7 C8 C9 121.7(7) . . ?
N1 C9 C8 122.1(5) . . ?
N1 C9 C10 120.6(5) . . ?
C8 C9 C10 117.3(6) . . ?
N4 C10 C5 119.3(6) . . ?
N4 C10 C9 121.2(5) . . ?
C5 C10 C9 119.5(6) . . ?
O1 C11 Mo 176.8(5) . . ?
O2 C12 Mo 176.8(6) . . ?
O3 C13 Mo 173.3(5) . . ?
O4 C14 Mo 173.0(6) . . ?

loop_
_geom_bond_atom_site_label_1
_geom_bond_atom_site_label_2
_geom_bond_distance
_geom_bond_site_symmetry_2
_geom_bond_publ_flag
Mo C11 1.943(6) . ?
Mo C12 1.974(5) . ?
Mo C13 2.033(6) . ?
Mo C14 2.042(6) . ?
Mo N1' 2.220(4) . ?
Mo N1 2.300(4) . ?
N1' C6' 1.345(8) . ?
N1' C2' 1.360(7) . ?
N1 C2 1.322(7) . ?
N1 C9 1.379(7) . ?
N4 C3 1.302(9) . ?
N4 C10 1.362(8) . ?
C2 C3 1.413(8) . ?
C2 C2' 1.465(8) . ?
C2' C3' 1.386(8) . ?
C3' C4' 1.367(11) . ?
C4' C5' 1.375(10) . ?
C5 C6 1.352(11) . ?
C5 C10 1.406(9) . ?
C5' C6' 1.380(9) . ?
C6 C7 1.396(11) . ?
C7 C8 1.342(10) . ?
C8 C9 1.396(9) . ?
C9 C10 1.431(8) . ?
C11 O1 1.167(8) . ?
C12 O2 1.138(7) . ?
C13 O3 1.135(7) . ?
C14 O4 1.137(8) . ?
